data_4501580
loop_
_publ_author_name
'Hulvey, Zeric'
'Furman, Joshua D.'
'Turner, Sara A.'
'Tang, Min'
'Cheetham, Anthony K.'

_publ_section_title
;
 Dimensionality Trends in Metal&#x2212;Organic Frameworks Containing
 Perfluorinated or Nonfluorinated Benzenedicarboxylates
;
_journal_issue 5
_journal_name_full 'Crystal Growth &amp; Design'
_journal_page_first 2041
_journal_paper_doi 10.1021/cg100121n
_journal_volume 10
_journal_year 2010
_chemical_formula_sum 'C21 H16 Cu F4 N2 O5'
_chemical_formula_weight 515.90
_chemical_name_systematic
; 
 ? 
;
_space_group_IT_number 14
_symmetry_cell_setting monoclinic
_symmetry_space_group_name_Hall '-P 2yn'
_symmetry_space_group_name_H-M 'P 1 21/n 1'
_atom_sites_solution_hydrogens geom
_atom_sites_solution_primary direct
_atom_sites_solution_secondary difmap
_audit_creation_method SHELXL-97
_cell_angle_alpha 90.00
_cell_angle_beta 92.984(5)
_cell_angle_gamma 90.00
_cell_formula_units_Z 4
_cell_length_a 10.665(2)
_cell_length_b 8.0467(16)
_cell_length_c 23.644(4)
_cell_measurement_temperature 293(2)
_cell_volume 2026.3(7)
_computing_cell_refinement 'Bruker XSCANS'
_computing_data_collection 'Bruker XSCANS'
_computing_data_reduction 'Bruker SHELXTL'
_computing_molecular_graphics 'Bruker SHELXTL'
_computing_publication_material 'Bruker SHELXTL'
_computing_structure_refinement 'SHELXL-97 (Sheldrick, 1997)'
_computing_structure_solution 'SHELXS-97 (Sheldrick, 1990)'
_diffrn_ambient_temperature 293(2)
_diffrn_measured_fraction_theta_full 0.997
_diffrn_measured_fraction_theta_max 0.997
_diffrn_measurement_device_type 'Bruker P4'
_diffrn_measurement_method '\w scans'
_diffrn_radiation_monochromator graphite
_diffrn_radiation_source 'fine-focus sealed tube'
_diffrn_radiation_type MoK\a
_diffrn_radiation_wavelength 0.71073
_diffrn_reflns_av_R_equivalents 0.1700
_diffrn_reflns_av_sigmaI/netI 0.1564
_diffrn_reflns_limit_h_max 12
_diffrn_reflns_limit_h_min -12
_diffrn_reflns_limit_k_max 9
_diffrn_reflns_limit_k_min -9
_diffrn_reflns_limit_l_max 27
_diffrn_reflns_limit_l_min -27
_diffrn_reflns_number 14172
_diffrn_reflns_theta_full 24.40
_diffrn_reflns_theta_max 24.40
_diffrn_reflns_theta_min 1.72
_exptl_absorpt_coefficient_mu 1.153
_exptl_absorpt_correction_T_max 0.8910
_exptl_absorpt_correction_T_min 0.7075
_exptl_absorpt_correction_type multi-scan
_exptl_crystal_colour 'light blue'
_exptl_crystal_density_diffrn 1.691
_exptl_crystal_density_method 'not measured'
_exptl_crystal_description plate
_exptl_crystal_F_000 1044
_exptl_crystal_size_max 0.2
_exptl_crystal_size_mid 0.12
_exptl_crystal_size_min 0.1
_refine_diff_density_max 0.443
_refine_diff_density_min -0.607
_refine_diff_density_rms 0.120
_refine_ls_extinction_method none
_refine_ls_goodness_of_fit_ref 1.083
_refine_ls_hydrogen_treatment mixed
_refine_ls_matrix_type full
_refine_ls_number_parameters 320
_refine_ls_number_reflns 3337
_refine_ls_number_restraints 4
_refine_ls_restrained_S_all 1.083
_refine_ls_R_factor_all 0.1614
_refine_ls_R_factor_gt 0.0943
_refine_ls_shift/su_max 0.005
_refine_ls_shift/su_mean 0.000
_refine_ls_structure_factor_coef Fsqd
_refine_ls_weighting_details 'calc w=1/[\s^2^(Fo^2^)+(0.0760P)^2^+0.0000P] where P=(Fo^2^+2Fc^2^)/3'
_refine_ls_weighting_scheme calc
_refine_ls_wR_factor_gt 0.1635
_refine_ls_wR_factor_ref 0.1900
_reflns_number_gt 2043
_reflns_number_total 3337
_reflns_threshold_expression >2sigma(I)
_cod_data_source_file cg100121n_si_002.cif
_cod_data_source_block compound_13
_cod_depositor_comments
;
The following automatic conversions were performed:

'_symmetry_cell_setting' value 'Monoclinic' changed to 'monoclinic'
according to /home/saulius/struct/CIF-dictionaries/cif_core.dic
dictionary named 'cif_core.dic' version 2.4.2 from 2011-04-26.

Automatic conversion script
Id: cif_fix_values 1715 2011-07-08 13:25:40Z adriana 
;
_cod_original_cell_volume 2026.4(7)
_cod_original_sg_symbol_H-M P2(1)/n
_cod_database_code 4501580

loop_
_symmetry_equiv_pos_as_xyz
'x, y, z'
'-x+1/2, y+1/2, -z+1/2'
'-x, -y, -z'
'x-1/2, -y-1/2, z-1/2'

loop_
_atom_site_label
_atom_site_type_symbol
_atom_site_fract_x
_atom_site_fract_y
_atom_site_fract_z
_atom_site_U_iso_or_equiv
_atom_site_adp_type
_atom_site_occupancy
_atom_site_symmetry_multiplicity
_atom_site_calc_flag
_atom_site_refinement_flags
Cu1 Cu -0.02220(9) 0.27697(13) 0.75235(4) 0.0231(3) Uani 1 1 d D
C1 C 0.1327(8) 0.5005(12) 0.8209(3) 0.023(2) Uani 1 1 d .
C2 C 0.2496(7) 0.5308(10) 0.8589(3) 0.0188(19) Uani 1 1 d .
C3 C 0.3699(8) 0.5230(10) 0.8409(3) 0.025(2) Uani 1 1 d .
C4 C 0.2410(8) 0.5812(11) 0.9141(4) 0.028(2) Uani 1 1 d .
C5 C 0.4766(8) 0.5665(10) 0.8713(3) 0.0188(19) Uani 1 1 d .
C6 C 0.4589(9) 0.6162(10) 0.9267(3) 0.022(2) Uani 1 1 d .
C7 C 0.3442(9) 0.6207(10) 0.9480(3) 0.026(2) Uani 1 1 d .
C8 C 0.6064(8) 0.5658(11) 0.8479(4) 0.028(2) Uani 1 1 d .
C9 C 0.1807(8) 0.4003(10) 0.6862(3) 0.022(2) Uani 1 1 d .
H9 H 0.2289 0.3367 0.7120 0.006(19) Uiso 1 1 calc R
C10 C -0.0081(9) 0.4963(11) 0.6531(3) 0.030(2) Uani 1 1 d .
H10 H -0.0948 0.5022 0.6554 0.04(3) Uiso 1 1 calc R
C11 C 0.2408(8) 0.4841(10) 0.6456(3) 0.024(2) Uani 1 1 d .
H11 H 0.3277 0.4768 0.6447 0.03(2) Uiso 1 1 calc R
C12 C 0.0457(9) 0.5831(11) 0.6105(3) 0.031(2) Uani 1 1 d .
H12 H -0.0038 0.6447 0.5847 0.05(3) Uiso 1 1 calc R
C13 C 0.1768(8) 0.5772(11) 0.6067(3) 0.025(2) Uani 1 1 d .
C14 C 0.2410(9) 0.6661(11) 0.5604(3) 0.030(2) Uani 1 1 d .
H14A H 0.3191 0.7135 0.5759 0.02(2) Uiso 1 1 calc R
H14B H 0.1881 0.7567 0.5464 0.005(18) Uiso 1 1 calc R
C15 C 0.2694(9) 0.5506(11) 0.5107(3) 0.031(2) Uani 1 1 d .
H15A H 0.3184 0.4565 0.5248 0.04(3) Uiso 1 1 calc R
H15B H 0.1911 0.5085 0.4935 0.02(2) Uiso 1 1 calc R
C16 C 0.3403(9) 0.6398(12) 0.4667(3) 0.032(2) Uani 1 1 d .
H16A H 0.4210 0.6746 0.4835 0.01(2) Uiso 1 1 calc R
H16B H 0.2942 0.7392 0.4552 0.10(5) Uiso 1 1 calc R
C17 C 0.3619(8) 0.5362(11) 0.4146(3) 0.025(2) Uani 1 1 d .
C18 C 0.3636(9) 0.3661(12) 0.4129(4) 0.034(2) Uani 1 1 d .
H18 H 0.3449 0.3059 0.4450 0.03(2) Uiso 1 1 calc R
C19 C 0.3877(8) 0.6158(12) 0.3638(3) 0.029(2) Uani 1 1 d .
H19 H 0.3880 0.7313 0.3620 0.11(5) Uiso 1 1 calc R
C20 C 0.3922(8) 0.2839(13) 0.3650(4) 0.035(2) Uani 1 1 d .
H20 H 0.3948 0.1684 0.3661 0.06(3) Uiso 1 1 calc R
C21 C 0.4124(8) 0.5236(11) 0.3167(3) 0.026(2) Uani 1 1 d .
H21 H 0.4270 0.5798 0.2833 0.06(3) Uiso 1 1 calc R
N1 N 0.0567(6) 0.4039(9) 0.6913(3) 0.0210(17) Uani 1 1 d .
N2 N 0.4166(6) 0.3590(10) 0.3163(3) 0.0259(18) Uani 1 1 d .
O1 O 0.1147(5) 0.3508(7) 0.8065(2) 0.0264(14) Uani 1 1 d .
O2 O 0.0700(6) 0.6195(9) 0.8072(3) 0.053(2) Uani 1 1 d .
O3 O 0.6212(5) 0.6371(8) 0.8009(2) 0.0318(16) Uani 1 1 d .
O4 O 0.6885(7) 0.4975(11) 0.8756(3) 0.076(3) Uani 1 1 d .
O5 O -0.1486(6) 0.5010(9) 0.7608(3) 0.0395(17) Uani 1 1 d D
H5A H -0.196(9) 0.493(8) 0.792(3) 0.15(7) Uiso 1 1 d D
H5B H -0.102(6) 0.596(6) 0.766(4) 0.07(4) Uiso 1 1 d D
F1 F 0.3808(5) 0.4784(7) 0.78558(19) 0.0400(14) Uani 1 1 d .
F2 F 0.1283(5) 0.5933(7) 0.9369(2) 0.0465(15) Uani 1 1 d .
F3 F 0.5580(5) 0.6640(7) 0.9601(2) 0.0475(16) Uani 1 1 d .
F4 F 0.3328(5) 0.6709(7) 1.00193(18) 0.0433(15) Uani 1 1 d .

loop_
_atom_site_aniso_label
_atom_site_aniso_U_11
_atom_site_aniso_U_22
_atom_site_aniso_U_33
_atom_site_aniso_U_23
_atom_site_aniso_U_13
_atom_site_aniso_U_12
Cu1 0.0200(6) 0.0322(7) 0.0176(5) -0.0007(5) 0.0060(4) -0.0046(5)
C1 0.014(5) 0.036(6) 0.019(5) -0.003(4) 0.006(4) -0.002(5)
C2 0.013(5) 0.018(5) 0.026(5) 0.004(4) 0.013(4) -0.001(4)
C3 0.033(6) 0.029(6) 0.013(4) -0.001(4) 0.007(4) -0.007(4)
C4 0.019(5) 0.023(5) 0.042(6) 0.006(4) 0.017(5) 0.002(4)
C5 0.017(5) 0.022(5) 0.019(4) 0.005(4) 0.007(4) -0.002(4)
C6 0.040(6) 0.016(5) 0.011(4) 0.000(4) -0.006(4) -0.001(4)
C7 0.031(6) 0.024(5) 0.023(5) -0.008(4) 0.008(4) -0.003(4)
C8 0.016(5) 0.033(6) 0.035(6) 0.014(5) -0.004(4) 0.007(4)
C9 0.031(6) 0.017(5) 0.018(5) 0.008(4) 0.002(4) 0.004(4)
C10 0.023(6) 0.042(6) 0.026(5) 0.000(5) 0.009(4) 0.006(5)
C11 0.019(5) 0.034(6) 0.020(5) -0.010(4) 0.001(4) 0.005(4)
C12 0.046(7) 0.035(6) 0.011(5) 0.000(4) -0.002(5) 0.005(5)
C13 0.026(6) 0.027(5) 0.021(5) -0.012(4) 0.004(4) -0.004(4)
C14 0.043(6) 0.031(6) 0.016(5) 0.008(4) 0.006(5) 0.003(5)
C15 0.042(6) 0.032(6) 0.018(5) 0.003(4) 0.009(5) 0.004(5)
C16 0.037(6) 0.035(6) 0.024(5) 0.001(5) 0.011(5) -0.006(5)
C17 0.026(5) 0.028(6) 0.023(5) -0.001(4) 0.016(4) 0.000(4)
C18 0.043(6) 0.033(6) 0.029(6) 0.003(5) 0.023(5) 0.001(5)
C19 0.035(6) 0.032(6) 0.021(5) 0.005(4) 0.009(4) -0.003(5)
C20 0.041(6) 0.034(6) 0.032(5) -0.010(5) 0.017(5) -0.004(5)
C21 0.035(6) 0.028(6) 0.018(5) 0.002(4) 0.014(4) 0.003(4)
N1 0.010(4) 0.039(5) 0.014(4) 0.004(3) -0.001(3) -0.004(3)
N2 0.022(4) 0.038(5) 0.018(4) 0.000(4) 0.008(3) -0.003(4)
O1 0.024(4) 0.031(4) 0.024(3) 0.003(3) -0.001(3) -0.008(3)
O2 0.035(4) 0.039(4) 0.082(6) -0.016(4) -0.017(4) 0.005(4)
O3 0.019(3) 0.050(4) 0.027(3) 0.010(3) 0.007(3) 0.006(3)
O4 0.034(5) 0.134(8) 0.060(5) 0.058(5) 0.016(4) 0.035(5)
O5 0.027(4) 0.054(5) 0.039(4) -0.006(4) 0.008(3) -0.003(4)
F1 0.027(3) 0.074(4) 0.019(3) -0.017(3) 0.004(2) -0.007(3)
F2 0.039(4) 0.062(4) 0.040(3) -0.010(3) 0.020(3) 0.003(3)
F3 0.039(3) 0.066(4) 0.037(3) -0.006(3) -0.014(3) -0.004(3)
F4 0.058(4) 0.057(4) 0.016(3) -0.010(2) 0.010(3) 0.014(3)

loop_
_atom_type_symbol
_atom_type_description
_atom_type_scat_dispersion_real
_atom_type_scat_dispersion_imag
_atom_type_scat_source
C C 0.0033 0.0016 'International Tables Vol C Tables 4.2.6.8 and 6.1.1.4'
H H 0.0000 0.0000 'International Tables Vol C Tables 4.2.6.8 and 6.1.1.4'
N N 0.0061 0.0033 'International Tables Vol C Tables 4.2.6.8 and 6.1.1.4'
O O 0.0106 0.0060 'International Tables Vol C Tables 4.2.6.8 and 6.1.1.4'
F F 0.0171 0.0103 'International Tables Vol C Tables 4.2.6.8 and 6.1.1.4'
Cu Cu 0.3201 1.2651 'International Tables Vol C Tables 4.2.6.8 and 6.1.1.4'

loop_
_geom_angle_atom_site_label_1
_geom_angle_atom_site_label_2
_geom_angle_atom_site_label_3
_geom_angle
_geom_angle_site_symmetry_1
_geom_angle_site_symmetry_3
O3 Cu1 O1 160.5(2) 2_546 .
O3 Cu1 N1 93.6(3) 2_546 .
O1 Cu1 N1 89.4(2) . .
O3 Cu1 N2 89.2(3) 2_546 4_566
O1 Cu1 N2 86.2(3) . 4_566
N1 Cu1 N2 174.0(3) . 4_566
O3 Cu1 O5 102.2(2) 2_546 .
O1 Cu1 O5 97.3(2) . .
N1 Cu1 O5 86.1(3) . .
N2 Cu1 O5 98.6(3) 4_566 .
O2 C1 O1 127.7(8) . .
O2 C1 C2 117.3(8) . .
O1 C1 C2 114.9(8) . .
C4 C2 C3 114.7(8) . .
C4 C2 C1 121.1(8) . .
C3 C2 C1 124.0(7) . .
C5 C3 F1 117.6(7) . .
C5 C3 C2 126.4(8) . .
F1 C3 C2 115.9(7) . .
F2 C4 C7 117.3(8) . .
F2 C4 C2 120.4(8) . .
C7 C4 C2 122.3(8) . .
C3 C5 C6 114.9(8) . .
C3 C5 C8 124.1(7) . .
C6 C5 C8 121.1(8) . .
F3 C6 C7 118.3(7) . .
F3 C6 C5 119.6(8) . .
C7 C6 C5 122.0(8) . .
C6 C7 F4 119.4(8) . .
C6 C7 C4 119.7(8) . .
F4 C7 C4 120.9(8) . .
O4 C8 O3 124.4(8) . .
O4 C8 C5 117.2(8) . .
O3 C8 C5 118.4(7) . .
N1 C9 C11 123.9(8) . .
N1 C10 C12 123.8(9) . .
C13 C11 C9 121.2(9) . .
C10 C12 C13 119.0(8) . .
C11 C13 C12 116.4(8) . .
C11 C13 C14 122.0(8) . .
C12 C13 C14 121.6(8) . .
C13 C14 C15 112.6(7) . .
C16 C15 C14 111.5(7) . .
C15 C16 C17 113.8(8) . .
C18 C17 C19 115.3(8) . .
C18 C17 C16 125.3(8) . .
C19 C17 C16 119.3(8) . .
C20 C18 C17 121.0(9) . .
C21 C19 C17 120.1(9) . .
N2 C20 C18 124.0(9) . .
N2 C21 C19 123.6(8) . .
C9 N1 C10 115.6(7) . .
C9 N1 Cu1 120.8(6) . .
C10 N1 Cu1 123.6(6) . .
C21 N2 C20 115.9(8) . .
C21 N2 Cu1 124.3(6) . 4_665
C20 N2 Cu1 119.3(6) . 4_665
C1 O1 Cu1 123.8(6) . .
C8 O3 Cu1 137.4(6) . 2_556

loop_
_geom_bond_atom_site_label_1
_geom_bond_atom_site_label_2
_geom_bond_distance
_geom_bond_site_symmetry_2
Cu1 O3 1.957(6) 2_546
Cu1 O1 1.981(6) .
Cu1 N1 1.991(6) .
Cu1 N2 2.003(7) 4_566
Cu1 O5 2.266(7) .
C1 O2 1.203(10) .
C1 O1 1.264(10) .
C1 C2 1.518(11) .
C2 C4 1.374(11) .
C2 C3 1.374(11) .
C3 C5 1.361(11) .
C3 F1 1.367(9) .
C4 F2 1.346(9) .
C4 C7 1.365(12) .
C5 C6 1.391(11) .
C5 C8 1.517(11) .
C6 F3 1.343(9) .
C6 C7 1.347(12) .
C7 F4 1.350(9) .
C8 O4 1.199(10) .
C8 O3 1.267(10) .
C9 N1 1.334(10) .
C9 C11 1.360(11) .
C10 N1 1.334(10) .
C10 C12 1.375(12) .
C11 C13 1.345(11) .
C12 C13 1.406(12) .
C13 C14 1.503(11) .
C14 C15 1.541(11) .
C15 C16 1.500(11) .
C16 C17 1.514(11) .
C17 C18 1.369(12) .
C17 C19 1.401(11) .
C18 C20 1.361(11) .
C19 C21 1.376(11) .
C20 N2 1.337(11) .
C21 N2 1.326(10) .
N2 Cu1 2.003(7) 4_665
O3 Cu1 1.957(6) 2_556
